data_7234838
loop_
_publ_author_name
'Shunichiro Ito'
'Amane Hirose'
'Madoka Yamaguchi'
'Kazuo Tanaka'
'Yoshiki Chujo'

_publ_section_title
;
 Size-discrimination of volatile organic compounds utilizing gallium
 diiminate by luminescent chromism of crystallization-induced emission via
 encapsulation-triggered crystal-crystal transition
;
_journal_name_full 'Journal of Materials Chemistry C'
_journal_page_first 5564
_journal_page_last 5571
_journal_paper_doi 10.1039/C6TC01819J
_journal_volume 4
_journal_year 2016
_chemical_formula_moiety 'C27 H21 Cl2 Ga1 N2, (C4 H8 O2)0.5'
_chemical_formula_structural 'C27 H21 Cl2 Ga1 N2 (C4 H8 O2)0.5'
_chemical_formula_sum 'C29 H25 Cl2 Ga N2 O'
_chemical_formula_weight 558.151
_chemical_name_common Ga_dioxane
_space_group_crystal_system tetragonal
_space_group_IT_number 109
_space_group_name_Hall 'I 4bw -2'
_space_group_name_H-M_alt 'I 41 m d'
_cell_angle_alpha 90
_cell_angle_beta 90
_cell_angle_gamma 90
_cell_formula_units_Z 8
_cell_length_a 29.637(4)
_cell_length_b 29.637(4)
_cell_length_c 5.9954(9)
_cell_measurement_reflns_used 20
_cell_measurement_temperature 298
_cell_measurement_theta_max 70
_cell_measurement_theta_min 4
_cell_volume 5266.1(13)
_computing_cell_refinement 'PDXL Version 2.4.2.0 (Rigaku, 2015)'
_computing_data_collection 'Rigaku SmartLab'
_computing_publication_material 'PDXL Version 2.4.2.0 (Rigaku, 2015)'
_computing_structure_refinement 'PDXL Version 2.4.2.0 (Rigaku, 2015)'
_computing_structure_solution 'PDXL Version 2.4.2.0 (Rigaku, 2015)'
_diffrn_ambient_temperature 298
_diffrn_measurement_device_type 'Rigaku SmartLabGuidance'
_diffrn_measurement_method 2\q
_diffrn_radiation_type 'Cu K\a~1~'
_diffrn_radiation_wavelength 1.540593
_exptl_crystal_colour yellow
_exptl_crystal_density_diffrn 1.41
_exptl_crystal_F_000 2288.00
_exptl_crystal_preparation Luminescent
_pd_calc_method 'Rietveld Refinement'
_pd_char_colour yellow
_pd_meas_2theta_range_inc 0.0100
_pd_meas_2theta_range_max 70.0000
_pd_meas_2theta_range_min 4.0000
_pd_meas_number_of_points 6601
_pd_proc_ls_pref_orient_corr
;
    Spherical harmonics
    Maximum harmonic order: 4
;
_pd_proc_ls_prof_R_factor 0.0485
_pd_proc_ls_prof_wR_expected 0.0649
_pd_proc_ls_prof_wR_factor 0.0640
_refine_ls_goodness_of_fit_all 0.9806
_refine_ls_hydrogen_treatment mixed
_refine_ls_matrix_type full
_refine_ls_number_constraints 2
_refine_ls_number_parameters 170
_refine_ls_number_restraints 117
_refine_ls_shift/su_max 0.0940
_refine_ls_structure_factor_coef Fsqd
_refine_ls_weighting_scheme sigma
_reflns_d_resolution_high 1.3447
_reflns_d_resolution_low 14.8184
_reflns_limit_h_max 22
_reflns_limit_h_min 0
_reflns_limit_k_max 22
_reflns_limit_k_min 0
_reflns_limit_l_max 4
_reflns_limit_l_min 0
_reflns_number_total 356
_cod_data_source_file J-Mater-Chem-C-2016-4-5564.cif
_cod_data_source_block Ga_dioxane_1
_cod_original_cell_volume 5266.0(13)
_cod_original_formula_sum 'C29 H25 Cl2 Ga1 N2 O1'
_cod_database_code 7234838
_rigaku_reference_intensity_ratio 1.65

loop_
_symmetry_equiv_pos_site_id
_symmetry_equiv_pos_as_xyz
1 x,y,z
2 -x,-y,z
3 y,1/2+x,1/4+z
4 -y,1/2-x,1/4+z
5 -x,y,z
6 x,-y,z
7 -y,1/2+x,1/4+z
8 y,1/2-x,1/4+z
9 1/2+x,1/2+y,1/2+z
10 1/2-x,1/2-y,1/2+z
11 1/2+y,1+x,3/4+z
12 1/2-y,1-x,3/4+z
13 1/2-x,1/2+y,1/2+z
14 1/2+x,1/2-y,1/2+z
15 1/2-y,1+x,3/4+z
16 1/2+y,1-x,3/4+z

loop_
_atom_site_label
_atom_site_type_symbol
_atom_site_fract_x
_atom_site_fract_y
_atom_site_fract_z
_atom_site_U_iso_or_equiv
_atom_site_adp_type
_atom_site_occupancy
Ga1 Ga 0.5 0.26466(12) 0.37811 0.0333(17) Uiso 1
Cl1 Cl 0.5 0.1950(2) 0.4649(16) 0.0333(17) Uiso 1
Cl2 Cl 0.5 0.2727(2) 0.0231(10) 0.0333(17) Uiso 1
O1 O 0.5385(15) 0.490(2) 0.412(9) 0.111(15) Uiso 0.25
O2 O 0.4486(15) 0.5168(18) 0.335(9) 0.111(15) Uiso 0.25
N1 N 0.4499(3) 0.2988(3) 0.502(2) 0.0333(17) Uiso 1
C1 C 0.5 0.3591(5) 0.600(4) 0.0333(17) Uiso 1
C2 C 0.4571(3) 0.3390(4) 0.577(3) 0.0333(17) Uiso 1
C3 C 0.4188(4) 0.3698(4) 0.630(3) 0.0333(17) Uiso 1
C4 C 0.4176(4) 0.3924(5) 0.825(3) 0.0333(17) Uiso 1
C5 C 0.3831(5) 0.4238(4) 0.874(2) 0.0333(17) Uiso 1
C6 C 0.3504(4) 0.4309(4) 0.720(3) 0.0333(17) Uiso 1
C7 C 0.3498(4) 0.4083(5) 0.529(3) 0.0333(17) Uiso 1
C8 C 0.3837(5) 0.3775(4) 0.481(3) 0.0333(17) Uiso 1
C9 C 0.4076(4) 0.2753(4) 0.516(3) 0.0333(17) Uiso 1
C10 C 0.3835(5) 0.2758(4) 0.709(2) 0.0333(17) Uiso 1
C11 C 0.3430(5) 0.2512(5) 0.726(3) 0.0333(17) Uiso 1
C12 C 0.3285(4) 0.2252(5) 0.543(3) 0.0333(17) Uiso 1
C13 C 0.3534(5) 0.2244(4) 0.353(3) 0.0333(17) Uiso 1
C14 C 0.3942(5) 0.2499(5) 0.338(3) 0.0333(17) Uiso 1
C15 C 0.5121(19) 0.507(3) 0.590(5) 0.111(15) Uiso 0.25
C16 C 0.475(2) 0.5388(19) 0.500(8) 0.111(15) Uiso 0.25
C17 C 0.476(2) 0.500(2) 0.164(5) 0.111(15) Uiso 0.25
C18 C 0.511(2) 0.4682(17) 0.256(9) 0.111(15) Uiso 0.25
H1 H 0.5 0.386785 0.678463 0.0333(17) Uiso 1
H2 H 0.4408(8) 0.3889(9) 0.927(5) 0.0333(17) Uiso 1
H3 H 0.3821(9) 0.4402(9) 1.009(5) 0.0333(17) Uiso 1
H4 H 0.3264(9) 0.4511(9) 0.757(5) 0.0333(17) Uiso 1
H5 H 0.3263(9) 0.4127(10) 0.424(5) 0.0333(17) Uiso 1
H6 H 0.3834(9) 0.3631(9) 0.345(5) 0.0333(17) Uiso 1
H7 H 0.3899(18) 0.297(2) 0.817(7) 0.0333(17) Uiso 1
H8 H 0.3233(15) 0.257(2) 0.845(8) 0.0333(17) Uiso 1
H9 H 0.3006(17) 0.210(3) 0.548(7) 0.0333(17) Uiso 1
H10 H 0.3470(17) 0.203(2) 0.245(8) 0.0333(17) Uiso 1
H11 H 0.4136(16) 0.245(3) 0.219(9) 0.0333(17) Uiso 1
H12 H 0.535(3) 0.526(4) 0.700(8) 0.111(15) Uiso 0.25
H13 H 0.497(2) 0.480(3) 0.684(10) 0.111(15) Uiso 0.25
H14 H 0.490(3) 0.5695(19) 0.431(13) 0.111(15) Uiso 0.25
H15 H 0.452(3) 0.549(3) 0.633(13) 0.111(15) Uiso 0.25
H16 H 0.493(2) 0.529(3) 0.079(10) 0.111(15) Uiso 0.25
H17 H 0.454(3) 0.483(3) 0.045(9) 0.111(15) Uiso 0.25
H18 H 0.533(3) 0.456(3) 0.125(14) 0.111(15) Uiso 0.25
H19 H 0.494(3) 0.4393(18) 0.334(15) 0.111(15) Uiso 0.25

loop_
_atom_type_symbol
_atom_type_description
_atom_type_scat_dispersion_real
_atom_type_scat_dispersion_imag
_atom_type_scat_Cromer_Mann_a1
_atom_type_scat_Cromer_Mann_b1
_atom_type_scat_Cromer_Mann_a2
_atom_type_scat_Cromer_Mann_b2
_atom_type_scat_Cromer_Mann_a3
_atom_type_scat_Cromer_Mann_b3
_atom_type_scat_Cromer_Mann_a4
_atom_type_scat_Cromer_Mann_b4
_atom_type_scat_Cromer_Mann_c
_atom_type_scat_source
C C 0.017 0.009 2.31000 1.02000 1.58860 0.865000 20.8439 10.2075 0.568700 51.6512 0.215600
;
    International Tables for Crystallography Vol. C, Table 6.1.1.4 (1999),
    and KEK Report 88-14, 1-136.
;
Cl Cl 0.347 0.702 11.4604 7.19640 6.25560 1.64550 0.010400 1.16620 18.5194 47.7784 -9.5574
;
    International Tables for Crystallography Vol. C, Table 6.1.1.4 (1999),
    and KEK Report 88-14, 1-136.
;
Ga Ga -1.353 0.776 15.2354 6.70060 4.35910 2.96230 3.06690 0.241200 10.7805 61.4135 1.71890
;
    International Tables for Crystallography Vol. C, Table 6.1.1.4 (1999),
    and KEK Report 88-14, 1-136.
;
H H 0.000 0.000 0.489918 0.262003 0.196767 0.049879 20.6593 7.74039 49.5519 2.20159 0.001305
;
    International Tables for Crystallography Vol. C, Table 6.1.1.4 (1999).
;
N N 0.029 0.018 12.2126 3.13220 2.01250 1.16630 0.005700 9.89330 28.9975 0.582600 -11.529
;
    International Tables for Crystallography Vol. C, Table 6.1.1.4 (1999),
    and KEK Report 88-14, 1-136.
;
O O 0.046 0.032 3.04850 2.28680 1.54630 0.867000 13.2771 5.70110 0.323900 32.9089 0.250800
;
    International Tables for Crystallography Vol. C, Table 6.1.1.4 (1999),
    and KEK Report 88-14, 1-136.
;

loop_
_geom_angle_atom_site_label_1
_geom_angle_atom_site_label_2
_geom_angle_atom_site_label_3
_geom_angle
_geom_angle_publ_flag
_geom_angle_site_symmetry_1
_geom_angle_site_symmetry_2
_geom_angle_site_symmetry_3
Ga1 N1 C2 119.1(9) yes . . .
Ga1 N1 C9 115.9(10) yes . . .
Cl1 Ga1 Cl2 110.6(4) yes . . .
Cl1 Ga1 N1 114.3(5) yes . . .
Cl2 Ga1 N1 108.7(5) yes . . .
O2 C16 C15 111(6) yes . . .
O1 C15 C16 111(5) yes . . .
O2 C17 C18 110(5) yes . . .
O1 C18 C17 111(6) yes . . .
N1 C9 C10 120.4(15) yes . . .
N1 C9 C14 118.2(15) yes . . .
N1 C2 C1 125.1(12) yes . . .
N1 C2 C3 120.8(12) yes . . .
C15 O1 C18 110(6) yes . . .
C16 O2 C17 111(6) yes . . .
C2 N1 C9 124.9(13) yes . . .
C1 C2 C3 113.9(13) yes . . .
C2 C3 C4 120.4(14) yes . . .
C2 C3 C8 122.3(16) yes . . .
C4 C3 C8 117.2(14) yes . . .
C3 C4 C5 121.7(15) yes . . .
C4 C5 C6 118.6(17) yes . . .
C5 C6 C7 121.1(15) yes . . .
C6 C7 C8 120.3(16) yes . . .
C3 C8 C7 121.0(16) yes . . .
C10 C9 C14 121.2(15) yes . . .
C9 C10 C11 120.4(16) yes . . .
C10 C11 C12 119.0(17) yes . . .
C11 C12 C13 120.0(15) yes . . .
C12 C13 C14 120.2(16) yes . . .
C9 C14 C13 119.2(16) yes . . .
O2 C16 H14 110(7) no . . .
O2 C16 H15 106(8) no . . .
O1 C15 H12 107(8) no . . .
O1 C15 H13 110(10) no . . .
O1 C18 H18 107(9) no . . .
O1 C18 H19 110(8) no . . .
O2 C17 H16 110(8) no . . .
O2 C17 H17 107(8) no . . .
C15 C16 H14 109(8) no . . .
C15 C16 H15 111(7) no . . .
C18 C17 H16 109(7) no . . .
C18 C17 H17 111(9) no . . .
C2 C1 H1 114.6(10) no . . .
C3 C4 H2 120(3) no . . .
C5 C4 H2 118(3) no . . .
C4 C5 H3 123(3) no . . .
C6 C5 H3 119(3) no . . .
C5 C6 H4 118(3) no . . .
C7 C6 H4 121(3) no . . .
C6 C7 H5 121(3) no . . .
C8 C7 H5 119(3) no . . .
C3 C8 H6 120(3) no . . .
C7 C8 H6 119(3) no . . .
C9 C10 H7 120(5) no . . .
C11 C10 H7 118(5) no . . .
C10 C11 H8 120(6) no . . .
C12 C11 H8 120(5) no . . .
C11 C12 H9 120(4) no . . .
C13 C12 H9 119(5) no . . .
C12 C13 H10 119(5) no . . .
C14 C13 H10 120(5) no . . .
C9 C14 H11 120(5) no . . .
C13 C14 H11 120(6) no . . .
C16 C15 H12 111(11) no . . .
C16 C15 H13 109(7) no . . .
C17 C18 H18 111(8) no . . .
C17 C18 H19 109(8) no . . .
H16 C17 H17 109(7) no . . .
H14 C16 H15 109(9) no . . .
H18 C18 H19 109(8) no . . .
H12 C15 H13 109(8) no . . .

loop_
_geom_bond_atom_site_label_1
_geom_bond_atom_site_label_2
_geom_bond_distance
_geom_bond_publ_flag
_geom_bond_site_symmetry_1
_geom_bond_site_symmetry_2
Ga1 Cl1 2.130(7) yes . .
Ga1 Cl2 2.142(6) yes . .
Ga1 N1 1.945(10) yes . .
O1 C15 1.42(7) yes . .
O1 C18 1.40(8) yes . .
O2 C16 1.42(8) yes . .
O2 C17 1.40(7) yes . .
N1 C2 1.290(16) yes . .
N1 C9 1.437(15) yes . .
C1 C2 1.411(13) yes . .
C10 C11 1.41(2) yes . .
C2 C3 1.493(16) yes . .
C3 C4 1.35(2) yes . .
C3 C8 1.39(2) yes . .
C4 C5 1.413(19) yes . .
C11 C12 1.41(2) yes . .
C5 C6 1.35(2) yes . .
C9 C10 1.36(2) yes . .
C6 C7 1.32(2) yes . .
C9 C14 1.37(2) yes . .
C7 C8 1.390(19) yes . .
C12 C13 1.36(2) yes . .
C13 C14 1.43(2) yes . .
C15 C16 1.54(9) yes . .
C17 C18 1.51(8) yes . .
C5 H3 0.94(3) no . .
C6 H4 0.95(3) no . .
C7 H5 0.95(3) no . .
C15 H12 1.10(10) no . .
C15 H13 1.10(11) no . .
C8 H6 0.92(3) no . .
C10 H7 0.92(6) no . .
C16 H14 1.10(9) no . .
C16 H15 1.09(10) no . .
C11 H8 0.93(5) no . .
C1 H1 0.945(18) no . .
C12 H9 0.95(6) no . .
C4 H2 0.93(3) no . .
C13 H10 0.93(6) no . .
C14 H11 0.93(5) no . .
C17 H16 1.10(10) no . .
C17 H17 1.10(9) no . .
C18 H18 1.09(11) no . .
C18 H19 1.10(9) no . .
